data_2205487
loop_
_publ_author_name
'Braun, Wolfgang'
'Calmuschi, Beatrice'
'Totev, Daniel'
'Salzer, Albrecht'

_publ_section_title
Tricarbonyl{\h^6^-(<i>S,S</i>)-1-[2-methoxy-3,6-bis(trimethylsilyl)phenyl]-<i>N,N</i>-dimethylethylamine}chromium(0)
_journal_issue 4
_journal_name_full 'Acta Crystallographica Section E'
_journal_page_first m647
_journal_page_last m648
_journal_paper_doi 10.1107/S1600536805006008
_journal_volume 61
_journal_year 2005
_chemical_formula_iupac '[Cr (C17 H33 N O Si2) (C O)3]'
_chemical_formula_moiety 'C20 H33 Cr N O4 Si2'
_chemical_formula_sum 'C20 H33 Cr N O4 Si2'
_chemical_formula_weight 459.65
_chemical_name_systematic
;
Tricarbonyl[\h^6^-(S,S)-1-[2-methoxy-3,6-bis(trimethylsilyl)phenyl]-N,N-
dimethylethylamine]chromium(0)
;
_space_group_IT_number 19
_symmetry_cell_setting orthorhombic
_symmetry_space_group_name_Hall 'P 2ac 2ab'
_symmetry_space_group_name_H-M 'P 21 21 21'
_atom_sites_solution_hydrogens geom
_atom_sites_solution_primary direct
_atom_sites_solution_secondary difmap
_audit_creation_method SHELXL-97
_cell_angle_alpha 90.00
_cell_angle_beta 90.00
_cell_angle_gamma 90.00
_cell_formula_units_Z 4
_cell_length_a 7.1361(12)
_cell_length_b 17.251(3)
_cell_length_c 19.541(3)
_cell_measurement_reflns_used 8096
_cell_measurement_temperature 110(2)
_cell_measurement_theta_max 28.34
_cell_measurement_theta_min 1.57
_cell_volume 2405.6(7)
_computing_cell_refinement 'SAINT-Plus (Bruker, 1999)'
_computing_data_collection 'SMART (Bruker, 2001)'
_computing_data_reduction SAINT-Plus
_computing_molecular_graphics 'PLATON (Spek, 1990)'
_computing_publication_material SHELXL97
_computing_structure_refinement 'SHELXL97 (Sheldrick, 1997)'
_computing_structure_solution 'SHELXS97 (Sheldrick, 1997)'
_diffrn_ambient_temperature 110(2)
_diffrn_measured_fraction_theta_full .998
_diffrn_measured_fraction_theta_max .998
_diffrn_measurement_device_type 'Bruker SMART APEX CCD'
_diffrn_measurement_method \w
_diffrn_radiation_monochromator graphite
_diffrn_radiation_source 'fine-focus sealed tube'
_diffrn_radiation_type MoK\a
_diffrn_radiation_wavelength 0.71073
_diffrn_reflns_av_R_equivalents 0.0708
_diffrn_reflns_av_sigmaI/netI 0.0663
_diffrn_reflns_limit_h_max 9
_diffrn_reflns_limit_h_min -9
_diffrn_reflns_limit_k_max 22
_diffrn_reflns_limit_k_min -22
_diffrn_reflns_limit_l_max 26
_diffrn_reflns_limit_l_min -26
_diffrn_reflns_number 33064
_diffrn_reflns_theta_full 28.34
_diffrn_reflns_theta_max 28.34
_diffrn_reflns_theta_min 1.57
_diffrn_standards_decay_% 0
_diffrn_standards_interval_count 0
_diffrn_standards_interval_time 0
_diffrn_standards_number 0
_exptl_absorpt_coefficient_mu 0.599
_exptl_absorpt_correction_T_max 0.982
_exptl_absorpt_correction_T_min 0.779
_exptl_absorpt_correction_type multi-scan
_exptl_absorpt_process_details '(SADABS; Sheldrick, 1996)'
_exptl_crystal_colour yellow
_exptl_crystal_density_diffrn 1.269
_exptl_crystal_density_method 'not measured'
_exptl_crystal_description rod
_exptl_crystal_F_000 976
_exptl_crystal_size_max 0.44
_exptl_crystal_size_mid 0.03
_exptl_crystal_size_min 0.03
_refine_diff_density_max .383
_refine_diff_density_min -.278
_refine_ls_abs_structure_details 'Flack (1983), 2578 Friedel pairs'
_refine_ls_abs_structure_Flack -0.006(18)
_refine_ls_extinction_method none
_refine_ls_goodness_of_fit_ref 0.921
_refine_ls_hydrogen_treatment constr
_refine_ls_matrix_type full
_refine_ls_number_parameters 263
_refine_ls_number_reflns 5984
_refine_ls_number_restraints 0
_refine_ls_restrained_S_all 0.921
_refine_ls_R_factor_all 0.0419
_refine_ls_R_factor_gt 0.0328
_refine_ls_shift/su_max 0.001
_refine_ls_shift/su_mean 0.000
_refine_ls_structure_factor_coef Fsqd
_refine_ls_weighting_details 'w = 1/[\s^2^(Fo^2^)+(0.0411P)^2^] where P = (Fo^2^+2Fc^2^)/3'
_refine_ls_weighting_scheme calc
_refine_ls_wR_factor_gt 0.0693
_refine_ls_wR_factor_ref 0.0843
_reflns_number_gt 5037
_reflns_number_total 5984
_reflns_threshold_expression I>2\s(I)
_cod_data_source_file hb6159.cif
_cod_data_source_block I
_cod_depositor_comments
;
The following automatic conversions were performed:

'_refine_ls_weighting_scheme' value 'calc w =
1/[\s^2^(Fo^2^)+(0.0411P)^2^] where P = (Fo^2^+2Fc^2^)/3' was changed
to 'calc'. New tag '_refine_ls_weighting_details' was created. The
value of the new tag was set to 'w = 1/[\s^2^(Fo^2^)+(0.0411P)^2^]
where P = (Fo^2^+2Fc^2^)/3'.

Automatic conversion script
Id: cif_fix_values 3143 2015-03-26 13:38:13Z robertas 
;
_cod_original_cell_volume 2405.7(7)
_cod_original_sg_symbol_Hall 'P 2ac 2ab '
_cod_database_code 2205487
_cod_database_fobs_code 2205487

loop_
_symmetry_equiv_pos_as_xyz
'x, y, z'
'-x+1/2, -y, z+1/2'
'-x, y+1/2, -z+1/2'
'x+1/2, -y+1/2, -z'

loop_
_atom_site_label
_atom_site_fract_x
_atom_site_fract_y
_atom_site_fract_z
_atom_site_U_iso_or_equiv
_atom_site_adp_type
_atom_site_calc_flag
_atom_site_refinement_flags
_atom_site_occupancy
_atom_site_type_symbol
Cr1 0.98443(5) 0.45762(2) 0.84988(2) 0.01594(10) Uani d . 1 Cr
Si1 1.17726(11) 0.27393(4) 0.78356(4) 0.02093(17) Uani d . 1 Si
C3 0.8465(4) 0.54734(16) 0.85956(13) 0.0229(6) Uani d . 1 C
C1 0.9031(4) 0.45942(18) 0.75998(14) 0.0257(6) Uani d . 1 C
O1 0.8477(3) 0.46077(14) 0.70419(10) 0.0418(6) Uani d . 1 O
O3 0.7551(3) 0.60341(11) 0.86346(10) 0.0352(5) Uani d . 1 O
O4 1.0690(2) 0.30018(10) 0.93887(8) 0.0167(4) Uani d . 1 O
C111 0.8744(3) 0.46147(16) 1.03395(13) 0.0199(5) Uani d . 1 C
H11A 0.8388 0.4576 1.0823 0.026 Uiso calc R 1 H
H11B 0.7903 0.4293 1.0063 0.026 Uiso calc R 1 H
H11C 0.8649 0.5156 1.0191 0.026 Uiso calc R 1 H
C112 1.0769(3) 0.43323(14) 1.02488(13) 0.0151(5) Uani d . 1 C
H112 1.0816 0.3788 1.0392 0.020 Uiso calc R 1 H
O2 0.6397(3) 0.36598(13) 0.88574(10) 0.0345(5) Uani d . 1 O
C108 1.1403(3) 0.43711(13) 0.94965(12) 0.0135(5) Uani d . 1 C
C107 1.2075(3) 0.50808(14) 0.91974(12) 0.0154(5) Uani d . 1 C
C104 1.2014(3) 0.36392(14) 0.84005(12) 0.0160(5) Uani d . 1 C
N 1.2153(3) 0.47627(12) 1.06621(10) 0.0162(4) Uani d . 1 N
C2 0.7720(4) 0.40155(16) 0.87113(13) 0.0243(6) Uani d . 1 C
C106 1.2772(3) 0.50371(14) 0.85110(13) 0.0172(5) Uani d . 1 C
H106 1.3299 0.5504 0.8299 0.022 Uiso calc R 1 H
C114 1.1591(4) 0.48355(16) 1.13858(12) 0.0236(6) Uani d . 1 C
H11D 1.0472 0.5163 1.1419 0.031 Uiso calc R 1 H
H11E 1.2614 0.5072 1.1648 0.031 Uiso calc R 1 H
H11F 1.1314 0.4320 1.1572 0.031 Uiso calc R 1 H
C109 1.1403(3) 0.36762(14) 0.90924(12) 0.0145(5) Uani d . 1 C
C101 1.2286(5) 0.30497(16) 0.69358(14) 0.0318(7) Uani d . 1 C
H10A 1.3594 0.3218 0.6903 0.041 Uiso calc R 1 H
H10B 1.1457 0.3480 0.6810 0.041 Uiso calc R 1 H
H10C 1.2075 0.2613 0.6624 0.041 Uiso calc R 1 H
C103 0.9352(4) 0.23323(18) 0.78814(14) 0.0316(7) Uani d . 1 C
H10D 0.8487 0.2673 0.7633 0.041 Uiso calc R 1 H
H10E 0.8962 0.2295 0.8361 0.041 Uiso calc R 1 H
H10F 0.9335 0.1815 0.7674 0.041 Uiso calc R 1 H
C110 1.2124(4) 0.25447(15) 0.97172(13) 0.0219(6) Uani d . 1 C
H11G 1.3255 0.2543 0.9432 0.028 Uiso calc R 1 H
H11H 1.1675 0.2012 0.9777 0.028 Uiso calc R 1 H
H11I 1.2417 0.2769 1.0165 0.028 Uiso calc R 1 H
C105 1.2723(3) 0.43419(14) 0.81309(12) 0.0172(5) Uani d . 1 C
H105 1.3201 0.4346 0.7661 0.022 Uiso calc R 1 H
C113 1.3967(3) 0.43617(15) 1.06444(13) 0.0204(6) Uani d . 1 C
H11J 1.4396 0.4319 1.0170 0.027 Uiso calc R 1 H
H11K 1.3829 0.3842 1.0841 0.027 Uiso calc R 1 H
H11L 1.4886 0.4656 1.0911 0.027 Uiso calc R 1 H
C102 1.3528(5) 0.19796(17) 0.80738(16) 0.0372(8) Uani d . 1 C
H10G 1.3622 0.1597 0.7704 0.048 Uiso calc R 1 H
H10H 1.3129 0.1721 0.8496 0.048 Uiso calc R 1 H
H10I 1.4754 0.2223 0.8146 0.048 Uiso calc R 1 H
Si2 1.23779(10) 0.60869(4) 0.96241(4) 0.01796(15) Uani d . 1 Si
C115 1.4685(4) 0.61550(15) 1.00738(13) 0.0248(6) Uani d . 1 C
H11M 1.5084 0.6698 1.0092 0.032 Uiso calc R 1 H
H11N 1.5622 0.5850 0.9825 0.032 Uiso calc R 1 H
H11O 1.4558 0.5952 1.0540 0.032 Uiso calc R 1 H
C116 1.2506(5) 0.67954(15) 0.88914(14) 0.0281(6) Uani d . 1 C
H11P 1.2451 0.7326 0.9070 0.036 Uiso calc R 1 H
H11Q 1.1448 0.6708 0.8581 0.036 Uiso calc R 1 H
H11R 1.3684 0.6721 0.8642 0.036 Uiso calc R 1 H
C117 1.0440(4) 0.64717(15) 1.01782(14) 0.0241(6) Uani d . 1 C
H11S 1.0326 0.6150 1.0589 0.031 Uiso calc R 1 H
H11T 0.9258 0.6460 0.9923 0.031 Uiso calc R 1 H
H11U 1.0725 0.7007 1.0311 0.031 Uiso calc R 1 H

loop_
_atom_site_aniso_label
_atom_site_aniso_U_11
_atom_site_aniso_U_22
_atom_site_aniso_U_33
_atom_site_aniso_U_12
_atom_site_aniso_U_13
_atom_site_aniso_U_23
Cr1 0.0155(2) 0.01745(19) 0.01493(18) 0.00097(18) -0.00227(17) 0.00342(17)
Si1 0.0294(4) 0.0177(4) 0.0158(4) -0.0003(3) -0.0012(3) -0.0003(3)
C3 0.0228(13) 0.0263(14) 0.0197(13) -0.0021(13) -0.0030(11) 0.0027(12)
C1 0.0209(13) 0.0318(15) 0.0244(14) 0.0034(13) -0.0005(11) 0.0030(13)
O1 0.0365(12) 0.0668(16) 0.0220(11) 0.0052(13) -0.0087(9) 0.0041(11)
O3 0.0327(11) 0.0291(11) 0.0437(13) 0.0150(10) -0.0011(10) 0.0034(10)
O4 0.0183(9) 0.0148(9) 0.0169(9) -0.0015(7) -0.0028(7) 0.0038(7)
C111 0.0152(12) 0.0234(13) 0.0210(13) -0.0026(11) 0.0004(10) -0.0007(12)
C112 0.0165(12) 0.0131(12) 0.0156(12) 0.0003(10) 0.0008(10) 0.0003(10)
O2 0.0199(11) 0.0421(13) 0.0416(13) -0.0063(10) -0.0052(9) 0.0160(10)
C108 0.0116(11) 0.0143(12) 0.0146(12) 0.0022(9) -0.0031(9) 0.0009(9)
C107 0.0124(12) 0.0157(12) 0.0180(13) 0.0006(10) -0.0017(10) 0.0015(10)
C104 0.0154(12) 0.0169(12) 0.0157(12) 0.0012(10) -0.0017(10) 0.0007(10)
N 0.0149(10) 0.0202(11) 0.0137(10) 0.0009(9) 0.0002(8) -0.0012(8)
C2 0.0216(14) 0.0274(15) 0.0240(14) 0.0009(13) -0.0063(11) 0.0078(12)
C106 0.0150(12) 0.0167(12) 0.0199(12) -0.0013(10) -0.0011(11) 0.0042(11)
C114 0.0246(14) 0.0308(15) 0.0155(13) -0.0018(12) 0.0020(11) -0.0042(11)
C109 0.0099(11) 0.0155(12) 0.0181(12) 0.0006(10) -0.0031(10) 0.0032(10)
C101 0.053(2) 0.0226(15) 0.0202(14) -0.0036(15) 0.0048(14) -0.0045(12)
C103 0.0401(18) 0.0327(17) 0.0220(15) -0.0094(14) -0.0048(13) -0.0016(13)
C110 0.0241(15) 0.0181(13) 0.0234(14) 0.0025(11) 0.0004(11) 0.0052(11)
C105 0.0146(12) 0.0220(13) 0.0149(12) 0.0017(10) -0.0001(10) 0.0028(10)
C113 0.0161(13) 0.0246(14) 0.0207(13) 0.0026(11) -0.0048(10) 0.0002(11)
C102 0.050(2) 0.0285(17) 0.0328(17) 0.0128(15) -0.0065(16) -0.0111(14)
Si2 0.0197(4) 0.0150(3) 0.0192(4) -0.0006(3) -0.0015(3) 0.0007(3)
C115 0.0235(15) 0.0214(14) 0.0296(15) -0.0055(12) -0.0030(12) 0.0008(11)
C116 0.0387(17) 0.0172(13) 0.0282(15) -0.0046(13) -0.0065(14) 0.0014(11)
C117 0.0240(16) 0.0185(13) 0.0299(15) 0.0030(11) 0.0006(12) -0.0022(11)

loop_
_atom_type_symbol
_atom_type_description
_atom_type_scat_dispersion_real
_atom_type_scat_dispersion_imag
_atom_type_scat_source
C C .0033 .0016 'International Tables Vol C Tables 4.2.6.8 and 6.1.1.4'
H H .0000 .0000 'International Tables Vol C Tables 4.2.6.8 and 6.1.1.4'
N N .0061 .0033 'International Tables Vol C Tables 4.2.6.8 and 6.1.1.4'
Cr Cr .3209 .6236 'International Tables Vol C Tables 4.2.6.8 and 6.1.1.4'
Si Si .0817 .0704 'International Tables Vol C Tables 4.2.6.8 and 6.1.1.4'
O O .0106 .0060 'International Tables Vol C Tables 4.2.6.8 and 6.1.1.4'

loop_
_geom_angle_atom_site_label_1
_geom_angle_atom_site_label_2
_geom_angle_atom_site_label_3
_geom_angle
_geom_angle_publ_flag
C3 Cr1 C2 88.76(12) yes
C3 Cr1 C1 85.17(12) yes
C2 Cr1 C1 87.98(12) yes
C3 Cr1 C105 133.00(11) ?
C2 Cr1 C105 137.70(11) ?
C1 Cr1 C105 89.19(10) ?
C3 Cr1 C109 142.72(10) ?
C2 Cr1 C109 85.86(10) ?
C1 Cr1 C109 131.35(11) ?
C105 Cr1 C109 65.16(9) ?
C3 Cr1 C106 101.50(10) ?
C2 Cr1 C106 162.11(10) ?
C1 Cr1 C106 107.30(11) ?
C105 Cr1 C106 36.97(9) ?
C109 Cr1 C106 77.08(9) ?
C3 Cr1 C104 168.71(10) ?
C2 Cr1 C104 102.01(11) ?
C1 Cr1 C104 98.45(11) ?
C105 Cr1 C104 37.00(9) ?
C109 Cr1 C104 37.01(8) ?
C106 Cr1 C104 67.22(9) ?
C3 Cr1 C107 89.48(10) ?
C2 Cr1 C107 129.91(10) ?
C1 Cr1 C107 141.65(11) ?
C105 Cr1 C107 67.33(9) ?
C109 Cr1 C107 66.76(9) ?
C106 Cr1 C107 37.07(9) ?
C104 Cr1 C107 81.04(9) ?
C3 Cr1 C108 107.71(10) ?
C2 Cr1 C108 97.33(10) ?
C1 Cr1 C108 166.09(10) ?
C105 Cr1 C108 78.22(9) ?
C109 Cr1 C108 37.13(8) ?
C106 Cr1 C108 65.71(9) ?
C104 Cr1 C108 67.91(9) ?
C107 Cr1 C108 36.93(8) ?
C103 Si1 C102 110.13(15) n
C103 Si1 C101 109.48(14) n
C102 Si1 C101 107.61(15) n
C103 Si1 C104 111.14(12) n
C102 Si1 C104 111.38(12) n
C101 Si1 C104 106.98(12) n
O3 C3 Cr1 177.4(2) ?
O1 C1 Cr1 178.3(2) ?
C109 O4 C110 112.43(18) n
C112 C111 H11A 109.5 ?
C112 C111 H11B 109.5 ?
H11A C111 H11B 109.5 ?
C112 C111 H11C 109.5 ?
H11A C111 H11C 109.5 ?
H11B C111 H11C 109.5 ?
N C112 C111 114.0(2) ?
N C112 C108 107.70(19) ?
C111 C112 C108 111.9(2) ?
N C112 H112 107.7 ?
C111 C112 H112 107.7 ?
C108 C112 H112 107.7 ?
C109 C108 C107 119.2(2) ?
C109 C108 C112 119.3(2) n
C107 C108 C112 121.5(2) n
C109 C108 Cr1 70.00(13) ?
C107 C108 Cr1 71.46(13) ?
C112 C108 Cr1 133.00(16) ?
C106 C107 C108 116.8(2) ?
C106 C107 Si2 114.29(17) n
C108 C107 Si2 128.66(18) n
C106 C107 Cr1 70.15(13) ?
C108 C107 Cr1 71.61(13) ?
Si2 C107 Cr1 132.88(12) ?
C105 C104 C109 115.2(2) ?
C105 C104 Si1 120.83(18) n
C109 C104 Si1 123.89(18) n
C105 C104 Cr1 70.26(14) ?
C109 C104 Cr1 71.04(13) ?
Si1 C104 Cr1 124.86(12) ?
C113 N C114 107.59(19) n
C113 N C112 109.87(19) n
C114 N C112 112.7(2) n
O2 C2 Cr1 178.7(2) ?
C105 C106 C107 121.9(2) ?
C105 C106 Cr1 70.67(14) ?
C107 C106 Cr1 72.78(13) ?
C105 C106 H106 119.0 ?
C107 C106 H106 119.0 ?
Cr1 C106 H106 130.2 ?
N C114 H11D 109.5 ?
N C114 H11E 109.5 ?
H11D C114 H11E 109.5 ?
N C114 H11F 109.5 ?
H11D C114 H11F 109.5 ?
H11E C114 H11F 109.5 ?
O4 C109 C104 118.0(2) ?
O4 C109 C108 117.9(2) ?
C104 C109 C108 124.1(2) ?
O4 C109 Cr1 127.82(16) ?
C104 C109 Cr1 71.95(13) ?
C108 C109 Cr1 72.87(13) ?
Si1 C101 H10A 109.5 ?
Si1 C101 H10B 109.5 ?
H10A C101 H10B 109.5 ?
Si1 C101 H10C 109.5 ?
H10A C101 H10C 109.5 ?
H10B C101 H10C 109.5 ?
Si1 C103 H10D 109.5 ?
Si1 C103 H10E 109.5 ?
H10D C103 H10E 109.5 ?
Si1 C103 H10F 109.5 ?
H10D C103 H10F 109.5 ?
H10E C103 H10F 109.5 ?
O4 C110 H11G 109.5 ?
O4 C110 H11H 109.5 ?
H11G C110 H11H 109.5 ?
O4 C110 H11I 109.5 ?
H11G C110 H11I 109.5 ?
H11H C110 H11I 109.5 ?
C106 C105 C104 122.7(2) ?
C106 C105 Cr1 72.35(14) ?
C104 C105 Cr1 72.75(14) ?
C106 C105 H105 118.6 ?
C104 C105 H105 118.6 ?
Cr1 C105 H105 128.7 ?
N C113 H11J 109.5 ?
N C113 H11K 109.5 ?
H11J C113 H11K 109.5 ?
N C113 H11L 109.5 ?
H11J C113 H11L 109.5 ?
H11K C113 H11L 109.5 ?
Si1 C102 H10G 109.5 ?
Si1 C102 H10H 109.5 ?
H10G C102 H10H 109.5 ?
Si1 C102 H10I 109.5 ?
H10G C102 H10I 109.5 ?
H10H C102 H10I 109.5 ?
C115 Si2 C117 110.81(12) n
C115 Si2 C116 105.88(13) n
C117 Si2 C116 104.16(13) n
C115 Si2 C107 110.90(11) n
C117 Si2 C107 118.86(12) n
C116 Si2 C107 105.03(11) n
Si2 C115 H11M 109.5 ?
Si2 C115 H11N 109.5 ?
H11M C115 H11N 109.5 ?
Si2 C115 H11O 109.5 ?
H11M C115 H11O 109.5 ?
H11N C115 H11O 109.5 ?
Si2 C116 H11P 109.5 ?
Si2 C116 H11Q 109.5 ?
H11P C116 H11Q 109.5 ?
Si2 C116 H11R 109.5 ?
H11P C116 H11R 109.5 ?
H11Q C116 H11R 109.5 ?
Si2 C117 H11S 109.5 ?
Si2 C117 H11T 109.5 ?
H11S C117 H11T 109.5 ?
Si2 C117 H11U 109.5 ?
H11S C117 H11U 109.5 ?
H11T C117 H11U 109.5 ?

loop_
_geom_bond_atom_site_label_1
_geom_bond_atom_site_label_2
_geom_bond_distance
_geom_bond_publ_flag
Cr1 C3 1.844(3) yes
Cr1 C2 1.846(3) yes
Cr1 C1 1.850(3) yes
Cr1 C105 2.214(3) y
Cr1 C109 2.235(2) y
Cr1 C106 2.236(2) y
Cr1 C104 2.246(2) y
Cr1 C107 2.270(2) y
Cr1 C108 2.272(2) y
Si1 C103 1.867(3) n
Si1 C102 1.872(3) n
Si1 C101 1.874(3) n
Si1 C104 1.913(3) n
C3 O3 1.169(3) ?
C1 O1 1.160(3) ?
O4 C109 1.396(3) n
O4 C110 1.443(3) n
C111 C112 1.535(3) ?
C111 H11A 0.9801 ?
C111 H11B 0.9801 ?
C111 H11C 0.9801 ?
C112 N 1.476(3) n
C112 C108 1.540(3) n
C112 H112 0.9800 ?
O2 C2 1.162(3) ?
C108 C109 1.435(3) ?
C108 C107 1.439(3) ?
C107 C106 1.433(3) ?
C107 Si2 1.938(3) n
C104 C105 1.415(3) ?
C104 C109 1.422(3) ?
N C113 1.468(3) ?
N C114 1.475(3) ?
C106 C105 1.411(3) ?
C106 H106 0.9800 ?
C114 H11D 0.9801 ?
C114 H11E 0.9801 ?
C114 H11F 0.9801 ?
C101 H10A 0.9801 ?
C101 H10B 0.9801 ?
C101 H10C 0.9801 ?
C103 H10D 0.9801 ?
C103 H10E 0.9801 ?
C103 H10F 0.9801 ?
C110 H11G 0.9801 ?
C110 H11H 0.9801 ?
C110 H11I 0.9801 ?
C105 H105 0.9800 ?
C113 H11J 0.9801 ?
C113 H11K 0.9801 ?
C113 H11L 0.9801 ?
C102 H10G 0.9801 ?
C102 H10H 0.9801 ?
C102 H10I 0.9801 ?
Si2 C115 1.870(3) n
Si2 C117 1.877(3) n
Si2 C116 1.885(3) n
C115 H11M 0.9801 ?
C115 H11N 0.9801 ?
C115 H11O 0.9801 ?
C116 H11P 0.9801 ?
C116 H11Q 0.9801 ?
C116 H11R 0.9801 ?
C117 H11S 0.9801 ?
C117 H11T 0.9801 ?
C117 H11U 0.9801 ?
